data_9009430
loop_
_publ_author_name
'Batalieva, N. G.'
'Pyatenko Yu, A.'

_publ_section_title
;
 Artificial yttrialite (gamma-phase) - a representative of a
 new structure type in the rare earth diorthosilicate series
;
_journal_name_full Kristallografiya
_journal_page_first 905
_journal_page_last 910
_journal_volume 16
_journal_year 1971
_chemical_formula_sum 'O7 Si2 Y2'
_chemical_name_mineral Yttrialite-(Y)
_space_group_IT_number 11
_symmetry_space_group_name_Hall '-P 2yb'
_symmetry_space_group_name_H-M 'P 1 21/m 1'
_cell_angle_alpha 90
_cell_angle_beta 112.0
_cell_angle_gamma 90
_cell_length_a 7.50
_cell_length_b 8.06
_cell_length_c 5.02
_cell_formula_units_Z 2
_cell_volume 281.362
_database_code_amcsd 0014180
_exptl_crystal_density_diffrn 4.084
_cod_original_formula_sum 'Y2 Si2 O7'
_cod_database_code 9009430

loop_
_space_group_symop_operation_xyz
x,y,z
x,1/2-y,z
-x,1/2+y,-z
-x,-y,-z

loop_
_atom_site_label
_atom_site_fract_x
_atom_site_fract_y
_atom_site_fract_z
_atom_site_U_iso_or_equiv
Y1 0.00000 0.00000 0.00000 0.03673
Y2 0.50000 0.00000 0.00000 0.03673
Si1 0.12000 0.25000 0.58800 0.03673
Si2 0.70900 0.25000 0.54800 0.03673
O1 0.19000 0.25000 0.31000 0.03673
O2 0.50800 0.25000 0.26400 0.03673
O3 0.88000 0.25000 0.43000 0.03673
O4 0.19000 0.09000 0.80000 0.03673
O5 0.68800 0.09000 0.73600 0.03673

loop_
_cod_related_entry_id
_cod_related_entry_database
_cod_related_entry_code
1 AMCSD 0014180
